data_7058740
loop_
_publ_author_name
'Yang, Xiaoming'
'Wang, Yanna'
'Li, Zhimin'
'Du, Jiang'
'Wang, Lin'
'Zhang, Tonglai'

_publ_section_title
;
 Energetic transition metal complexes based on methyl carbazate and picric
 acid: syntheses, structures, physicochemical properties and catalysis on
 the thermal decomposition of ammonium perchlorate
;
_journal_issue 35
_journal_name_full 'New Journal of Chemistry'
_journal_page_first 14159
_journal_paper_doi 10.1039/C9NJ03591E
_journal_volume 43
_journal_year 2019
_chemical_formula_moiety 'C4 H18 Cd N4 O7, 2(C6 H2 N3 O7), 4(H2 O)'
_chemical_formula_sum 'C16 H30 Cd N10 O25'
_chemical_formula_weight 874.90
_space_group_crystal_system monoclinic
_space_group_IT_number 15
_space_group_name_Hall '-C 2yc'
_space_group_name_H-M_alt 'C 1 2/c 1'
_symmetry_space_group_name_Hall '-C 2yc'
_symmetry_space_group_name_H-M 'C 1 2/c 1'
_atom_sites_solution_hydrogens mixed
_atom_sites_solution_primary direct
_audit_creation_date 2018-08-01
_audit_creation_method
;
Olex2 1.2
(compiled 2018.05.29 svn.r3508 for OlexSys, GUI svn.r5506)
;
_audit_update_record
;
2018-11-27 deposited with the CCDC.    2019-08-06 downloaded from the CCDC.
;
_cell_angle_alpha 90
_cell_angle_beta 99.02(3)
_cell_angle_gamma 90
_cell_formula_units_Z 4
_cell_length_a 12.551(3)
_cell_length_b 8.5075(17)
_cell_length_c 30.293(6)
_cell_measurement_reflns_used 4864
_cell_measurement_temperature 153(2)
_cell_measurement_theta_max 27.4778
_cell_measurement_theta_min 0.6806
_cell_volume 3194.6(12)
_computing_molecular_graphics 'Olex2 (Dolomanov et al., 2009)'
_computing_publication_material 'Olex2 (Dolomanov et al., 2009)'
_computing_structure_refinement 'ShelXL (Sheldrick, 2015)'
_computing_structure_solution 'ShelXS (Sheldrick, 2008)'
_diffrn_ambient_temperature 153.15
_diffrn_measured_fraction_theta_full 0.989
_diffrn_measured_fraction_theta_max 0.989
_diffrn_measurement_device_type 'multiwire proportional'
_diffrn_measurement_method 'phi and omega scans'
_diffrn_radiation_monochromator graphite
_diffrn_radiation_type MoK\a
_diffrn_radiation_wavelength 0.71073
_diffrn_reflns_av_R_equivalents 0.0498
_diffrn_reflns_av_unetI/netI 0.0454
_diffrn_reflns_Laue_measured_fraction_full 0.989
_diffrn_reflns_Laue_measured_fraction_max 0.989
_diffrn_reflns_limit_h_max 16
_diffrn_reflns_limit_h_min -13
_diffrn_reflns_limit_k_max 10
_diffrn_reflns_limit_k_min -10
_diffrn_reflns_limit_l_max 39
_diffrn_reflns_limit_l_min -39
_diffrn_reflns_number 12527
_diffrn_reflns_point_group_measured_fraction_full 0.989
_diffrn_reflns_point_group_measured_fraction_max 0.989
_diffrn_reflns_theta_full 25.242
_diffrn_reflns_theta_max 27.477
_diffrn_reflns_theta_min 2.723
_exptl_absorpt_coefficient_mu 0.800
_exptl_absorpt_correction_T_max 1.0000
_exptl_absorpt_correction_T_min 0.7733
_exptl_absorpt_correction_type multi-scan
_exptl_absorpt_process_details 'CrystalClear (Rigaku Inc., 2008)'
_exptl_crystal_colour yellow
_exptl_crystal_density_diffrn 1.819
_exptl_crystal_description plate
_exptl_crystal_F_000 1776
_exptl_crystal_size_max 0.13
_exptl_crystal_size_mid 0.11
_exptl_crystal_size_min 0.02
_refine_diff_density_max 1.064
_refine_diff_density_min -0.828
_refine_diff_density_rms 0.099
_refine_ls_extinction_method none
_refine_ls_goodness_of_fit_ref 1.117
_refine_ls_hydrogen_treatment constr
_refine_ls_matrix_type full
_refine_ls_number_parameters 237
_refine_ls_number_reflns 3619
_refine_ls_number_restraints 0
_refine_ls_restrained_S_all 1.117
_refine_ls_R_factor_all 0.0481
_refine_ls_R_factor_gt 0.0442
_refine_ls_shift/su_max 0.000
_refine_ls_shift/su_mean 0.000
_refine_ls_structure_factor_coef Fsqd
_refine_ls_weighting_details 'w=1/[\s^2^(Fo^2^)+(0.0255P)^2^+11.4418P] where P=(Fo^2^+2Fc^2^)/3'
_refine_ls_weighting_scheme calc
_refine_ls_wR_factor_gt 0.0895
_refine_ls_wR_factor_ref 0.0916
_reflns_Friedel_coverage 0.000
_reflns_number_gt 3430
_reflns_number_total 3619
_reflns_threshold_expression 'I > 2\s(I)'
_cod_data_source_file c9nj03591e2.cif
_cod_data_source_block bwn18209_pl
_cod_depositor_comments 'Adding full bibliography for 7058734--7058740.cif.'
_cod_database_code 7058740
_shelx_shelxl_version_number 2018/3
_shelx_space_group_comment
;
The symmetry employed for this shelxl refinement is uniquely defined
by the following loop, which should always be used as a source of
symmetry information in preference to the above space-group names.
They are only intended as comments.
;
_shelx_estimated_absorpt_t_max 0.984
_shelx_estimated_absorpt_t_min 0.903
_olex2_refinement_description
;
1. Fixed Uiso
 At 1.2 times of:
  All C(H) groups, All N(H) groups, All N(H,H) groups, All O(H) groups, All
  O(H,H) groups
 At 1.5 times of:
  All C(H,H,H) groups
2.a Riding coordinates:
 O11(H11A,H11B), O12(H12), N1(H1), N2(H2A,H2B), O10(H10A,H10B), O13(H13A,H13B)
2.b Aromatic/amide H refined with riding coordinates:
 C4(H4), C8(H8)
2.c Idealised Me refined as rotating group:
 C2(H2C,H2D,H2E)
;
_olex2_submission_special_instructions 'No special instructions were received'

loop_
_space_group_symop_operation_xyz
'x, y, z'
'-x, y, -z+1/2'
'x+1/2, y+1/2, z'
'-x+1/2, y+1/2, -z+1/2'
'-x, -y, -z'
'x, -y, z-1/2'
'-x+1/2, -y+1/2, -z'
'x+1/2, -y+1/2, z-1/2'

loop_
_atom_site_label
_atom_site_type_symbol
_atom_site_fract_x
_atom_site_fract_y
_atom_site_fract_z
_atom_site_U_iso_or_equiv
_atom_site_adp_type
_atom_site_occupancy
_atom_site_site_symmetry_order
_atom_site_calc_flag
_atom_site_refinement_flags_posn
_atom_site_refinement_flags_adp
_atom_site_refinement_flags_occupancy
Cd1 Cd 0.500000 0.65624(4) 0.250000 0.01686(10) Uani 1 2 d S T P
O1 O 0.56132(18) 0.8872(3) 0.29370(7) 0.0217(5) Uani 1 1 d . . .
O2 O 0.63755(18) 0.9675(3) 0.36294(7) 0.0236(5) Uani 1 1 d . . .
O11 O 0.65041(18) 0.6675(3) 0.21717(7) 0.0280(5) Uani 1 1 d . . .
H11A H 0.715862 0.651364 0.227022 0.034 Uiso 1 1 d R . .
H11B H 0.652632 0.649414 0.190063 0.034 Uiso 1 1 d R . .
O12 O 0.500000 0.3674(4) 0.250000 0.0281(7) Uani 1 2 d S T P
H12 H 0.452100 0.308797 0.257540 0.034 Uiso 1 1 d R . .
N1 N 0.6187(2) 0.7150(3) 0.34961(8) 0.0212(6) Uani 1 1 d . . .
H1 H 0.638098 0.704057 0.377620 0.025 Uiso 1 1 d R . .
N2 N 0.5871(2) 0.5848(3) 0.32207(8) 0.0206(5) Uani 1 1 d . . .
H2A H 0.641984 0.527763 0.322651 0.025 Uiso 1 1 d R . .
H2B H 0.543054 0.522693 0.331031 0.025 Uiso 1 1 d R . .
C1 C 0.6020(2) 0.8583(4) 0.33269(9) 0.0168(6) Uani 1 1 d . . .
C2 C 0.6080(3) 1.1285(4) 0.35198(11) 0.0275(7) Uani 1 1 d . . .
H2C H 0.653340 1.169662 0.331075 0.041 Uiso 1 1 calc GR . .
H2D H 0.618588 1.192045 0.379306 0.041 Uiso 1 1 calc GR . .
H2E H 0.532083 1.133067 0.338141 0.041 Uiso 1 1 calc GR . .
O3 O 0.65173(19) 0.6603(3) 0.44927(7) 0.0248(5) Uani 1 1 d . . .
O4 O 0.6422(2) 0.4237(3) 0.42280(7) 0.0321(6) Uani 1 1 d . . .
O5 O 0.6554(2) 0.7563(3) 0.60072(8) 0.0300(6) Uani 1 1 d . . .
O6 O 0.6045(2) 0.5877(3) 0.64590(8) 0.0325(6) Uani 1 1 d . . .
O7 O 0.5169(2) 0.0365(3) 0.57335(8) 0.0279(5) Uani 1 1 d . . .
O8 O 0.61606(19) -0.0159(3) 0.52253(7) 0.0254(5) Uani 1 1 d . . .
O9 O 0.61372(19) 0.2846(3) 0.62330(7) 0.0240(5) Uani 1 1 d . . .
N3 N 0.6442(2) 0.5174(3) 0.45414(8) 0.0205(5) Uani 1 1 d . . .
N4 N 0.6288(2) 0.6220(3) 0.60941(8) 0.0197(5) Uani 1 1 d . . .
N5 N 0.5786(2) 0.0756(3) 0.54759(8) 0.0191(5) Uani 1 1 d . . .
C3 C 0.6352(2) 0.4562(4) 0.49785(9) 0.0178(6) Uani 1 1 d . . .
C4 C 0.6393(2) 0.5604(4) 0.53304(10) 0.0175(6) Uani 1 1 d . . .
H4 H 0.650045 0.669427 0.528622 0.021 Uiso 1 1 calc R . .
C5 C 0.6275(2) 0.5040(4) 0.57466(10) 0.0170(6) Uani 1 1 d . . .
C6 C 0.6139(2) 0.3391(4) 0.58504(9) 0.0173(6) Uani 1 1 d . . .
C7 C 0.6049(2) 0.2427(4) 0.54484(10) 0.0174(6) Uani 1 1 d . . .
C8 C 0.6166(2) 0.2961(4) 0.50330(10) 0.0183(6) Uani 1 1 d . . .
H8 H 0.612117 0.225862 0.478701 0.022 Uiso 1 1 calc R . .
O10 O 0.31648(19) 0.9980(3) 0.33780(7) 0.0252(5) Uani 1 1 d . . .
H10A H 0.341602 0.917685 0.351872 0.030 Uiso 1 1 d R . .
H10B H 0.342352 1.063675 0.357272 0.030 Uiso 1 1 d R . .
O13 O 0.64453(18) 1.1162(3) 0.24125(7) 0.0250(5) Uani 1 1 d . . .
H13A H 0.614258 1.055329 0.257267 0.030 Uiso 1 1 d R . .
H13B H 0.651998 1.069739 0.217447 0.030 Uiso 1 1 d R . .

loop_
_atom_site_aniso_label
_atom_site_aniso_U_11
_atom_site_aniso_U_22
_atom_site_aniso_U_33
_atom_site_aniso_U_23
_atom_site_aniso_U_13
_atom_site_aniso_U_12
Cd1 0.01921(16) 0.01837(18) 0.01305(15) 0.000 0.00265(11) 0.000
O1 0.0261(11) 0.0232(12) 0.0145(10) 0.0021(9) -0.0009(8) -0.0016(10)
O2 0.0291(12) 0.0234(12) 0.0171(10) -0.0051(9) 0.0003(9) 0.0010(10)
O11 0.0181(11) 0.0515(16) 0.0154(10) 0.0007(10) 0.0060(8) 0.0002(11)
O12 0.0315(18) 0.0192(16) 0.0353(19) 0.000 0.0109(15) 0.000
N1 0.0284(14) 0.0214(14) 0.0126(12) 0.0009(10) -0.0005(10) 0.0004(11)
N2 0.0246(13) 0.0179(13) 0.0188(12) 0.0012(10) 0.0016(10) -0.0049(11)
C1 0.0141(13) 0.0221(16) 0.0145(13) -0.0029(12) 0.0036(10) -0.0015(12)
C2 0.0321(18) 0.0251(17) 0.0245(17) -0.0061(14) 0.0020(14) -0.0014(15)
O3 0.0356(13) 0.0211(12) 0.0183(11) 0.0041(9) 0.0057(9) -0.0002(10)
O4 0.0534(16) 0.0301(13) 0.0144(11) -0.0049(10) 0.0101(10) -0.0051(12)
O5 0.0519(16) 0.0162(12) 0.0229(12) -0.0012(9) 0.0087(11) -0.0032(11)
O6 0.0511(16) 0.0307(14) 0.0194(11) -0.0053(10) 0.0167(11) -0.0091(12)
O7 0.0330(13) 0.0282(13) 0.0245(12) 0.0015(10) 0.0104(10) -0.0070(11)
O8 0.0320(13) 0.0209(12) 0.0234(11) -0.0043(9) 0.0043(10) 0.0029(10)
O9 0.0360(13) 0.0224(12) 0.0134(10) 0.0022(9) 0.0035(9) -0.0003(10)
N3 0.0220(13) 0.0256(14) 0.0141(12) 0.0018(11) 0.0034(10) -0.0014(11)
N4 0.0200(12) 0.0240(14) 0.0148(12) -0.0012(10) 0.0013(10) 0.0000(11)
N5 0.0220(13) 0.0196(13) 0.0147(12) 0.0009(10) -0.0001(10) -0.0014(11)
C3 0.0174(13) 0.0226(16) 0.0135(13) 0.0029(12) 0.0024(11) 0.0006(12)
C4 0.0175(14) 0.0184(15) 0.0166(14) 0.0023(12) 0.0027(11) 0.0008(12)
C5 0.0166(13) 0.0189(15) 0.0152(13) -0.0029(11) 0.0014(11) -0.0013(12)
C6 0.0157(13) 0.0231(16) 0.0134(13) -0.0013(11) 0.0029(10) 0.0001(12)
C7 0.0186(14) 0.0162(15) 0.0171(14) 0.0017(12) 0.0021(11) 0.0015(12)
C8 0.0165(13) 0.0230(16) 0.0157(13) -0.0016(12) 0.0037(11) -0.0002(12)
O10 0.0342(13) 0.0203(12) 0.0200(11) -0.0029(9) 0.0009(9) 0.0051(10)
O13 0.0269(12) 0.0296(13) 0.0194(11) 0.0008(10) 0.0061(9) -0.0054(10)

loop_
_atom_type_symbol
_atom_type_description
_atom_type_scat_dispersion_real
_atom_type_scat_dispersion_imag
_atom_type_scat_source
C C 0.0033 0.0016 'International Tables Vol C Tables 4.2.6.8 and 6.1.1.4'
H H 0.0000 0.0000 'International Tables Vol C Tables 4.2.6.8 and 6.1.1.4'
Cd Cd -0.8075 1.2024 'International Tables Vol C Tables 4.2.6.8 and 6.1.1.4'
N N 0.0061 0.0033 'International Tables Vol C Tables 4.2.6.8 and 6.1.1.4'
O O 0.0106 0.0060 'International Tables Vol C Tables 4.2.6.8 and 6.1.1.4'

loop_
_geom_angle_atom_site_label_1
_geom_angle_atom_site_label_2
_geom_angle_atom_site_label_3
_geom_angle
_geom_angle_site_symmetry_1
_geom_angle_site_symmetry_3
O1 Cd1 O1 71.83(10) . 2_655
O1 Cd1 O12 144.08(5) . .
O1 Cd1 O12 144.08(5) 2_655 .
O11 Cd1 O1 89.45(8) 2_655 2_655
O11 Cd1 O1 86.64(8) . 2_655
O11 Cd1 O1 86.64(8) 2_655 .
O11 Cd1 O1 89.45(8) . .
O11 Cd1 O11 175.18(13) . 2_655
O11 Cd1 O12 92.41(6) 2_655 .
O11 Cd1 O12 92.41(6) . .
O11 Cd1 N2 96.86(9) . .
O11 Cd1 N2 84.39(9) . 2_655
O11 Cd1 N2 84.39(9) 2_655 .
O11 Cd1 N2 96.86(9) 2_655 2_655
N2 Cd1 O1 140.70(8) 2_655 .
N2 Cd1 O1 140.70(8) . 2_655
N2 Cd1 O1 69.09(8) 2_655 2_655
N2 Cd1 O1 69.09(8) . .
N2 Cd1 O12 75.09(6) . .
N2 Cd1 O12 75.09(6) 2_655 .
N2 Cd1 N2 150.17(13) 2_655 .
C1 O1 Cd1 114.1(2) . .
C1 O2 C2 117.2(2) . .
Cd1 O11 H11A 132.2 . .
Cd1 O11 H11B 125.3 . .
H11A O11 H11B 97.9 . .
Cd1 O12 H12 126.4 . .
Cd1 O12 H12 126.439(9) . 2_655
H12 O12 H12 107.1 . 2_655
N2 N1 H1 121.0 . .
C1 N1 H1 119.3 . .
C1 N1 N2 118.8(2) . .
Cd1 N2 H2A 115.3 . .
Cd1 N2 H2B 103.1 . .
N1 N2 Cd1 113.07(18) . .
N1 N2 H2A 106.8 . .
N1 N2 H2B 116.2 . .
H2A N2 H2B 102.1 . .
O1 C1 O2 124.2(3) . .
O1 C1 N1 124.6(3) . .
N1 C1 O2 111.1(3) . .
O2 C2 H2C 109.5 . .
O2 C2 H2D 109.5 . .
O2 C2 H2E 109.5 . .
H2C C2 H2D 109.5 . .
H2C C2 H2E 109.5 . .
H2D C2 H2E 109.5 . .
O3 N3 O4 122.5(3) . .
O3 N3 C3 119.0(3) . .
O4 N3 C3 118.4(3) . .
O5 N4 C5 117.3(2) . .
O6 N4 O5 121.9(3) . .
O6 N4 C5 120.8(3) . .
O7 N5 O8 124.1(3) . .
O7 N5 C7 118.0(3) . .
O8 N5 C7 117.8(2) . .
C4 C3 N3 118.5(3) . .
C4 C3 C8 121.4(3) . .
C8 C3 N3 119.9(3) . .
C3 C4 H4 120.5 . .
C5 C4 C3 119.1(3) . .
C5 C4 H4 120.5 . .
C4 C5 N4 115.6(3) . .
C4 C5 C6 124.6(3) . .
C6 C5 N4 119.9(3) . .
O9 C6 C5 125.2(3) . .
O9 C6 C7 123.8(3) . .
C5 C6 C7 111.0(2) . .
C6 C7 N5 119.1(2) . .
C8 C7 N5 115.6(3) . .
C8 C7 C6 125.2(3) . .
C3 C8 H8 120.7 . .
C7 C8 C3 118.5(3) . .
C7 C8 H8 120.7 . .
H10A O10 H10B 96.4 . .
H13A O13 H13B 109.1 . .

loop_
_geom_bond_atom_site_label_1
_geom_bond_atom_site_label_2
_geom_bond_distance
_geom_bond_site_symmetry_2
Cd1 O1 2.426(2) 2_655
Cd1 O1 2.426(2) .
Cd1 O11 2.270(2) 2_655
Cd1 O11 2.269(2) .
Cd1 O12 2.457(3) .
Cd1 N2 2.363(3) 2_655
Cd1 N2 2.363(3) .
O1 C1 1.236(3) .
O2 C1 1.332(4) .
O2 C2 1.444(4) .
O11 H11A 0.8401 .
O11 H11B 0.8402 .
O12 H12 0.8400 .
O12 H12 0.8399 2_655
N1 H1 0.8504 .
N1 N2 1.406(4) .
N1 C1 1.326(4) .
N2 H2A 0.8399 .
N2 H2B 0.8400 .
C2 H2C 0.9800 .
C2 H2D 0.9800 .
C2 H2E 0.9800 .
O3 N3 1.230(3) .
O4 N3 1.237(3) .
O5 N4 1.230(3) .
O6 N4 1.227(3) .
O7 N5 1.228(3) .
O8 N5 1.231(3) .
O9 C6 1.248(3) .
N3 C3 1.444(4) .
N4 C5 1.453(4) .
N5 C7 1.465(4) .
C3 C4 1.381(4) .
C3 C8 1.396(4) .
C4 H4 0.9500 .
C4 C5 1.378(4) .
C5 C6 1.453(4) .
C6 C7 1.458(4) .
C7 C8 1.367(4) .
C8 H8 0.9500 .
O10 H10A 0.8399 .
O10 H10B 0.8401 .
O13 H13A 0.8400 .
O13 H13B 0.8401 .

loop_
_geom_torsion_atom_site_label_1
_geom_torsion_atom_site_label_2
_geom_torsion_atom_site_label_3
_geom_torsion_atom_site_label_4
_geom_torsion
Cd1 O1 C1 O2 -177.6(2)
Cd1 O1 C1 N1 4.3(4)
N2 N1 C1 O1 -1.0(5)
N2 N1 C1 O2 -179.3(2)
C1 N1 N2 Cd1 -3.0(3)
C2 O2 C1 O1 12.3(4)
C2 O2 C1 N1 -169.3(3)
O3 N3 C3 C4 -2.3(4)
O3 N3 C3 C8 174.1(3)
O4 N3 C3 C4 178.9(3)
O4 N3 C3 C8 -4.7(4)
O5 N4 C5 C4 -10.2(4)
O5 N4 C5 C6 170.1(3)
O6 N4 C5 C4 170.0(3)
O6 N4 C5 C6 -9.7(4)
O7 N5 C7 C6 34.8(4)
O7 N5 C7 C8 -143.6(3)
O8 N5 C7 C6 -148.2(3)
O8 N5 C7 C8 33.4(4)
O9 C6 C7 N5 9.3(4)
O9 C6 C7 C8 -172.5(3)
N3 C3 C4 C5 178.0(3)
N3 C3 C8 C7 -177.8(3)
N4 C5 C6 O9 -7.7(5)
N4 C5 C6 C7 174.7(2)
N5 C7 C8 C3 176.2(3)
C3 C4 C5 N4 -177.8(3)
C3 C4 C5 C6 1.9(5)
C4 C3 C8 C7 -1.6(4)
C4 C5 C6 O9 172.6(3)
C4 C5 C6 C7 -4.9(4)
C5 C6 C7 N5 -173.2(2)
C5 C6 C7 C8 5.1(4)
C6 C7 C8 C3 -2.2(5)
C8 C3 C4 C5 1.8(4)
